data_7129651
loop_
_publ_author_name
'Wu, Xiaoyu'
'Wu, Haowei'
'Wu, Sicheng'
'Sun, Yimeng'
'Zhu, Jia'
'Zou, Ye'
'Xu, Wei'
'Zhu, Daoben'

_publ_section_title
;
 Chemical structure modulation in conductive MOFs by adjusting the
 oxidation state of the ligand and introducing alkali metal ions
;
_journal_name_full 'Chemical Communications'
_journal_paper_doi 10.1039/D1CC06407J
_journal_year 2022
_chemical_formula_sum 'C12 Mn3 O22.2 Rb2'
_chemical_formula_weight 835.08
_space_group_IT_number 191
_space_group_name_Hall '-P 6 2'
_space_group_name_H-M_alt 'P 6/m m m'
_symmetry_cell_setting hexagonal
_symmetry_Int_Tables_number 191
_symmetry_space_group_name_Hall '-P 6 2'
_symmetry_space_group_name_H-M 'P 6/m m m'
_cell_angle_alpha 90
_cell_angle_beta 90
_cell_angle_gamma 120
_cell_formula_units_Z 1
_cell_length_a 7.851(5)
_cell_length_b 7.851(5)
_cell_length_c 6.462(6)
_cell_measurement_temperature 293
_cell_volume 344.9(4)
_diffrn_ambient_temperature 293
_diffrn_measurement_device_type synchrotron
_diffrn_radiation_probe x-ray
_diffrn_radiation_type synchrotron
_diffrn_radiation_wavelength 0.69
_exptl_absorpt_coefficient_mu 3.976
_exptl_crystal_density_diffrn 4.021
_exptl_crystal_F_000 398
_pd_instr_location ' ?'
_pd_meas_2theta_range_max 50.862
_pd_meas_2theta_range_min 2.501
_pd_meas_number_of_points 13536
_pd_proc_2theta_range_max 50.862
_pd_proc_2theta_range_min 2.501
_pd_proc_ls_background_function '36 Legendre polynoms'
_pd_proc_ls_pref_orient_corr none
_pd_proc_ls_profile_function Pseudo-Voigt
_pd_proc_ls_prof_R_factor 0.0510
_pd_proc_ls_prof_wR_expected 0.0226
_pd_proc_ls_prof_wR_factor 0.0742
_refine_ls_goodness_of_fit_all 3.29
_refine_ls_number_constraints 0
_refine_ls_number_parameters 54
_refine_ls_number_restraints 0
_refine_ls_R_factor_all 0.0560
_refine_ls_R_factor_gt 0.0560
_refine_ls_shift/su_max 0.0229
_refine_ls_shift/su_mean 0.0039
_refine_ls_weighting_scheme sigma
_refine_ls_wR_factor_all 0.0795
_refine_ls_wR_factor_gt 0.0795
_cod_data_source_file d1cc06407j6.cif
_cod_data_source_block I
_cod_depositor_comments
;
The following automatic conversions were performed:

data item '_diffrn_radiation_probe' value 'X-ray' was changed to
'x-ray' in accordance with the
/home/data/users/saulius/crontab/automatic-downloads/rss-feeds/RSC/lib/dictionaries/cif_core.dic
dictionary named 'cif_core.dic' version 2.4.2 last updated on
2011-04-26.

Automatic conversion script
Id: cif_fix_values 7556 2019-12-06 15:28:31Z antanas 
;
_cod_original_cell_volume 344.9(5)
_cod_original_sg_symbol_Hall '-P 6;-2'
_cod_original_formula_sum 'C12 Mn3 O22.20 Rb2'
_cod_database_code 7129651

loop_
_space_group_symop_id
_space_group_symop_operation_xyz
1 x,y,z
2 -y,x-y,z
3 -x+y,-x,z
4 -x,-y,z
5 y,-x+y,z
6 x-y,x,z
7 y,x,-z
8 x-y,-y,-z
9 -x,-x+y,-z
10 -y,-x,-z
11 -x+y,y,-z
12 x,x-y,-z
13 -x,-y,-z
14 y,-x+y,-z
15 x-y,x,-z
16 x,y,-z
17 -y,x-y,-z
18 -x+y,-x,-z
19 -y,-x,z
20 -x+y,y,z
21 x,x-y,z
22 y,x,z
23 x-y,-y,z
24 -x,-x+y,z

loop_
_atom_site_label
_atom_site_type_symbol
_atom_site_fract_x
_atom_site_fract_y
_atom_site_fract_z
_atom_site_adp_type
_atom_site_U_iso_or_equiv
_atom_site_site_symmetry_multiplicity
_atom_site_occupancy
_atom_site_calc_flag
_atom_site_refinement_flags
_atom_site_disorder_assembly
_atom_site_disorder_group
C1 C -0.171(7) 0 0.262526 Uiso 0.11 12 1 d . . .
O1 O 0.653(5) 0 0.223(6) Uiso 0.11 12 1 d . . .
Rb1 Rb 0.666667 0.333333 0 Uiso 0.022(6) 2 1 d . . .
Mn1 Mn 0.5 0 0.5 Uiso 0.011 3 1 d . . .
O2 O 0.417944 0.208972 0.356456 Uiso 0.11 12 0.85(5) d . . .

loop_
_atom_site_aniso_label
_atom_site_aniso_type_symbol
_atom_site_aniso_U_11
_atom_site_aniso_U_22
_atom_site_aniso_U_33
_atom_site_aniso_U_12
_atom_site_aniso_U_13
_atom_site_aniso_U_23
? ? ? ? ? ? ? ?

loop_
_atom_type_symbol
_atom_type_scat_dispersion_real
_atom_type_scat_dispersion_imag
_atom_type_scat_source
C 0.0032 0.0016 'International Tables Vol C tables 4.2.6.8 and 6.1.1.1'
Mn 0.3324 0.6976 'International Tables Vol C tables 4.2.6.8 and 6.1.1.1'
O 0.0107 0.0058 'International Tables Vol C tables 4.2.6.8 and 6.1.1.1'
Rb -0.7138 2.8411 'International Tables Vol C tables 4.2.6.8 and 6.1.1.1'

loop_
_exptl_crystal_face_index_h
_exptl_crystal_face_index_k
_exptl_crystal_face_index_l
_exptl_crystal_face_perp_dist
? ? ? ?

loop_
_geom_angle_atom_site_label_1
_geom_angle_atom_site_label_2
_geom_angle_atom_site_label_3
_geom_angle_site_symmetry_1
_geom_angle_site_symmetry_2
_geom_angle_site_symmetry_3
_geom_angle
_geom_angle_publ_flag
C1 C1 C1 5_555 . 6_555 120(5) ?
C1 C1 O1 5_555 . 1_455 119(3) ?
C1 C1 O1 6_555 . 1_455 119(3) ?
C1 O1 Rb1 1_655 . . 119.4(12) ?
C1 O1 Rb1 1_655 . 4_655 119.4(12) ?
C1 O1 Mn1 1_655 . . 114(2) ?
C1 O1 O2 1_655 . 2_655 75.9(15) ?
C1 O1 O2 1_655 . 4_655 75.9(15) ?
Rb1 O1 Rb1 . . 4_655 100.6(12) ?
Rb1 O1 Mn1 . . . 100.3(11) ?
Rb1 O1 O2 . . 2_655 70.3(6) ?
Rb1 O1 O2 . . 4_655 165(2) ?
Rb1 O1 Mn1 4_655 . . 100.3(11) ?
Rb1 O1 O2 4_655 . 2_655 165(2) ?
Rb1 O1 O2 4_655 . 4_655 70.3(6) ?
Mn1 O1 O2 . . 2_655 70.3(12) ?
Mn1 O1 O2 . . 4_655 70.3(12) ?
O2 O1 O2 2_655 . 4_655 115(2) ?
O1 Rb1 O1 . . 2_655 98.0(10) ?
O1 Rb1 O1 . . 3_665 98.0(12) ?
O1 Rb1 O1 . . 4_655 48.3(11) ?
O1 Rb1 O1 . . 5_665 55.0(10) ?
O1 Rb1 O1 . . 6_555 121.1(10) ?
O1 Rb1 O1 . . 7_655 128.3(10) ?
O1 Rb1 O1 . . 8_555 58.7(9) ?
O1 Rb1 O1 . . 9_665 128.3(9) ?
O1 Rb1 O1 . . 10_665 84.7(11) ?
O1 Rb1 O1 . . 11_655 79.4(8) ?
O1 Rb1 O1 . . 12_555 176.5(10) ?
O1 Rb1 Rb1 . . 4_655 39.7(6) ?
O1 Rb1 Rb1 . . 4_665 137.6(8) ?
O1 Rb1 Rb1 . . 4_765 91.8(7) ?
O1 Rb1 Mn1 . . 1_554 87.7(6) ?
O1 Rb1 Mn1 . . . 32.5(8) ?
O1 Rb1 Mn1 . . 2_654 114.8(8) ?
O1 Rb1 Mn1 . . 2_655 67.4(6) ?
O1 Rb1 Mn1 . . 3_664 145.7(6) ?
O1 Rb1 Mn1 . . 3_665 91.3(7) ?
O1 Rb1 O2 . . . 65.6(8) ?
O1 Rb1 O2 . . 2_655 33.6(6) ?
O1 Rb1 O2 . . 3_665 93.5(6) ?
O1 Rb1 O2 . . 10_665 148.3(8) ?
O1 Rb1 O2 . . 11_655 87.6(7) ?
O1 Rb1 O2 . . 12_555 112.2(6) ?
O1 Rb1 O1 2_655 . 3_665 98.0(9) ?
O1 Rb1 O1 2_655 . 4_655 121.1(10) ?
O1 Rb1 O1 2_655 . 5_665 48.3(11) ?
O1 Rb1 O1 2_655 . 6_555 55.0(10) ?
O1 Rb1 O1 2_655 . 7_655 58.7(9) ?
O1 Rb1 O1 2_655 . 8_555 128.3(10) ?
O1 Rb1 O1 2_655 . 9_665 128.3(11) ?
O1 Rb1 O1 2_655 . 10_665 79.4(8) ?
O1 Rb1 O1 2_655 . 11_655 176.5(10) ?
O1 Rb1 O1 2_655 . 12_555 84.7(10) ?
O1 Rb1 Rb1 2_655 . 4_655 137.6(8) ?
O1 Rb1 Rb1 2_655 . 4_665 91.8(7) ?
O1 Rb1 Rb1 2_655 . 4_765 39.7(6) ?
O1 Rb1 Mn1 2_655 . 1_554 145.7(6) ?
O1 Rb1 Mn1 2_655 . . 91.3(7) ?
O1 Rb1 Mn1 2_655 . 2_654 87.7(6) ?
O1 Rb1 Mn1 2_655 . 2_655 32.5(8) ?
O1 Rb1 Mn1 2_655 . 3_664 114.8(8) ?
O1 Rb1 Mn1 2_655 . 3_665 67.4(6) ?
O1 Rb1 O2 2_655 . . 93.5(6) ?
O1 Rb1 O2 2_655 . 2_655 65.6(8) ?
O1 Rb1 O2 2_655 . 3_665 33.6(6) ?
O1 Rb1 O2 2_655 . 10_665 87.6(7) ?
O1 Rb1 O2 2_655 . 11_655 112.2(6) ?
O1 Rb1 O2 2_655 . 12_555 148.3(8) ?
O1 Rb1 O1 3_665 . 4_655 55.0(10) ?
O1 Rb1 O1 3_665 . 5_665 121.1(10) ?
O1 Rb1 O1 3_665 . 6_555 48.3(9) ?
O1 Rb1 O1 3_665 . 7_655 128.3(11) ?
O1 Rb1 O1 3_665 . 8_555 128.3(9) ?
O1 Rb1 O1 3_665 . 9_665 58.7(11) ?
O1 Rb1 O1 3_665 . 10_665 176.5(10) ?
O1 Rb1 O1 3_665 . 11_655 84.7(10) ?
O1 Rb1 O1 3_665 . 12_555 79.4(12) ?
O1 Rb1 Rb1 3_665 . 4_655 91.8(7) ?
O1 Rb1 Rb1 3_665 . 4_665 39.7(8) ?
O1 Rb1 Rb1 3_665 . 4_765 137.6(6) ?
O1 Rb1 Mn1 3_665 . 1_554 114.8(7) ?
O1 Rb1 Mn1 3_665 . . 67.4(8) ?
O1 Rb1 Mn1 3_665 . 2_654 145.7(8) ?
O1 Rb1 Mn1 3_665 . 2_655 91.3(7) ?
O1 Rb1 Mn1 3_665 . 3_664 87.7(8) ?
O1 Rb1 Mn1 3_665 . 3_665 32.5(7) ?
O1 Rb1 O2 3_665 . . 33.6(8) ?
O1 Rb1 O2 3_665 . 2_655 93.5(8) ?
O1 Rb1 O2 3_665 . 3_665 65.6(7) ?
O1 Rb1 O2 3_665 . 10_665 112.2(8) ?
O1 Rb1 O2 3_665 . 11_655 148.3(7) ?
O1 Rb1 O2 3_665 . 12_555 87.6(7) ?
O1 Rb1 O1 4_655 . 5_665 98.0(10) ?
O1 Rb1 O1 4_655 . 6_555 98.0(9) ?
O1 Rb1 O1 4_655 . 7_655 176.5(10) ?
O1 Rb1 O1 4_655 . 8_555 79.4(8) ?
O1 Rb1 O1 4_655 . 9_665 84.7(10) ?
O1 Rb1 O1 4_655 . 10_665 128.3(10) ?
O1 Rb1 O1 4_655 . 11_655 58.7(9) ?
O1 Rb1 O1 4_655 . 12_555 128.3(11) ?
O1 Rb1 Rb1 4_655 . 4_655 39.7(6) ?
O1 Rb1 Rb1 4_655 . 4_665 91.8(7) ?
O1 Rb1 Rb1 4_655 . 4_765 137.6(8) ?
O1 Rb1 Mn1 4_655 . 1_554 87.7(6) ?
O1 Rb1 Mn1 4_655 . . 32.5(8) ?
O1 Rb1 Mn1 4_655 . 2_654 145.7(6) ?
O1 Rb1 Mn1 4_655 . 2_655 91.3(7) ?
O1 Rb1 Mn1 4_655 . 3_664 114.8(8) ?
O1 Rb1 Mn1 4_655 . 3_665 67.4(6) ?
O1 Rb1 O2 4_655 . . 33.6(6) ?
O1 Rb1 O2 4_655 . 2_655 65.6(8) ?
O1 Rb1 O2 4_655 . 3_665 93.5(6) ?
O1 Rb1 O2 4_655 . 10_665 148.3(8) ?
O1 Rb1 O2 4_655 . 11_655 112.2(6) ?
O1 Rb1 O2 4_655 . 12_555 87.6(7) ?
O1 Rb1 O1 5_665 . 6_555 98.0(12) ?
O1 Rb1 O1 5_665 . 7_655 79.4(8) ?
O1 Rb1 O1 5_665 . 8_555 84.7(11) ?
O1 Rb1 O1 5_665 . 9_665 176.5(10) ?
O1 Rb1 O1 5_665 . 10_665 58.7(9) ?
O1 Rb1 O1 5_665 . 11_655 128.3(10) ?
O1 Rb1 O1 5_665 . 12_555 128.3(9) ?
O1 Rb1 Rb1 5_665 . 4_655 91.8(7) ?
O1 Rb1 Rb1 5_665 . 4_665 137.6(8) ?
O1 Rb1 Rb1 5_665 . 4_765 39.7(6) ?
O1 Rb1 Mn1 5_665 . 1_554 114.8(8) ?
O1 Rb1 Mn1 5_665 . . 67.4(6) ?
O1 Rb1 Mn1 5_665 . 2_654 87.7(6) ?
O1 Rb1 Mn1 5_665 . 2_655 32.5(8) ?
O1 Rb1 Mn1 5_665 . 3_664 145.7(6) ?
O1 Rb1 Mn1 5_665 . 3_665 91.3(7) ?
O1 Rb1 O2 5_665 . . 93.5(6) ?
O1 Rb1 O2 5_665 . 2_655 33.6(6) ?
O1 Rb1 O2 5_665 . 3_665 65.6(8) ?
O1 Rb1 O2 5_665 . 10_665 112.2(6) ?
O1 Rb1 O2 5_665 . 11_655 87.6(7) ?
O1 Rb1 O2 5_665 . 12_555 148.3(8) ?
O1 Rb1 O1 6_555 . 7_655 84.7(10) ?
O1 Rb1 O1 6_555 . 8_555 176.5(10) ?
O1 Rb1 O1 6_555 . 9_665 79.4(12) ?
O1 Rb1 O1 6_555 . 10_665 128.3(9) ?
O1 Rb1 O1 6_555 . 11_655 128.3(11) ?
O1 Rb1 O1 6_555 . 12_555 58.7(11) ?
O1 Rb1 Rb1 6_555 . 4_655 137.6(6) ?
O1 Rb1 Rb1 6_555 . 4_665 39.7(8) ?
O1 Rb1 Rb1 6_555 . 4_765 91.8(7) ?
O1 Rb1 Mn1 6_555 . 1_554 145.7(8) ?
O1 Rb1 Mn1 6_555 . . 91.3(7) ?
O1 Rb1 Mn1 6_555 . 2_654 114.8(7) ?
O1 Rb1 Mn1 6_555 . 2_655 67.4(8) ?
O1 Rb1 Mn1 6_555 . 3_664 87.7(8) ?
O1 Rb1 Mn1 6_555 . 3_665 32.5(7) ?
O1 Rb1 O2 6_555 . . 65.6(7) ?
O1 Rb1 O2 6_555 . 2_655 93.5(8) ?
O1 Rb1 O2 6_555 . 3_665 33.6(8) ?
O1 Rb1 O2 6_555 . 10_665 87.6(7) ?
O1 Rb1 O2 6_555 . 11_655 148.3(7) ?
O1 Rb1 O2 6_555 . 12_555 112.2(8) ?
O1 Rb1 O1 7_655 . 8_555 98.0(10) ?
O1 Rb1 O1 7_655 . 9_665 98.0(9) ?
O1 Rb1 O1 7_655 . 10_665 48.3(11) ?
O1 Rb1 O1 7_655 . 11_655 121.1(10) ?
O1 Rb1 O1 7_655 . 12_555 55.0(10) ?
O1 Rb1 Rb1 7_655 . 4_655 137.6(8) ?
O1 Rb1 Rb1 7_655 . 4_665 91.8(7) ?
O1 Rb1 Rb1 7_655 . 4_765 39.7(6) ?
O1 Rb1 Mn1 7_655 . 1_554 91.3(7) ?
O1 Rb1 Mn1 7_655 . . 145.7(6) ?
O1 Rb1 Mn1 7_655 . 2_654 32.5(8) ?
O1 Rb1 Mn1 7_655 . 2_655 87.7(6) ?
O1 Rb1 Mn1 7_655 . 3_664 67.4(6) ?
O1 Rb1 Mn1 7_655 . 3_665 114.8(8) ?
O1 Rb1 O2 7_655 . . 148.3(8) ?
O1 Rb1 O2 7_655 . 2_655 112.2(6) ?
O1 Rb1 O2 7_655 . 3_665 87.6(7) ?
O1 Rb1 O2 7_655 . 10_665 33.6(6) ?
O1 Rb1 O2 7_655 . 11_655 65.6(8) ?
O1 Rb1 O2 7_655 . 12_555 93.5(6) ?
O1 Rb1 O1 8_555 . 9_665 98.0(12) ?
O1 Rb1 O1 8_555 . 10_665 55.0(10) ?
O1 Rb1 O1 8_555 . 11_655 48.3(11) ?
O1 Rb1 O1 8_555 . 12_555 121.1(10) ?
O1 Rb1 Rb1 8_555 . 4_655 39.7(6) ?
O1 Rb1 Rb1 8_555 . 4_665 137.6(8) ?
O1 Rb1 Rb1 8_555 . 4_765 91.8(7) ?
O1 Rb1 Mn1 8_555 . 1_554 32.5(8) ?
O1 Rb1 Mn1 8_555 . . 87.7(6) ?
O1 Rb1 Mn1 8_555 . 2_654 67.4(6) ?
O1 Rb1 Mn1 8_555 . 2_655 114.8(8) ?
O1 Rb1 Mn1 8_555 . 3_664 91.3(7) ?
O1 Rb1 Mn1 8_555 . 3_665 145.7(6) ?
O1 Rb1 O2 8_555 . . 112.2(6) ?
O1 Rb1 O2 8_555 . 2_655 87.6(7) ?
O1 Rb1 O2 8_555 . 3_665 148.3(8) ?
O1 Rb1 O2 8_555 . 10_665 93.5(6) ?
O1 Rb1 O2 8_555 . 11_655 33.6(6) ?
O1 Rb1 O2 8_555 . 12_555 65.6(8) ?
O1 Rb1 O1 9_665 . 10_665 121.1(10) ?
O1 Rb1 O1 9_665 . 11_655 55.0(10) ?
O1 Rb1 O1 9_665 . 12_555 48.3(9) ?
O1 Rb1 Rb1 9_665 . 4_655 91.8(7) ?
O1 Rb1 Rb1 9_665 . 4_665 39.7(8) ?
O1 Rb1 Rb1 9_665 . 4_765 137.6(6) ?
O1 Rb1 Mn1 9_665 . 1_554 67.4(8) ?
O1 Rb1 Mn1 9_665 . . 114.8(7) ?
O1 Rb1 Mn1 9_665 . 2_654 91.3(7) ?
O1 Rb1 Mn1 9_665 . 2_655 145.7(8) ?
O1 Rb1 Mn1 9_665 . 3_664 32.5(7) ?
O1 Rb1 Mn1 9_665 . 3_665 87.7(8) ?
O1 Rb1 O2 9_665 . . 87.6(7) ?
O1 Rb1 O2 9_665 . 2_655 148.3(7) ?
O1 Rb1 O2 9_665 . 3_665 112.2(8) ?
O1 Rb1 O2 9_665 . 10_665 65.6(7) ?
O1 Rb1 O2 9_665 . 11_655 93.5(8) ?
O1 Rb1 O2 9_665 . 12_555 33.6(8) ?
O1 Rb1 O1 10_665 . 11_655 98.0(10) ?
O1 Rb1 O1 10_665 . 12_555 98.0(12) ?
O1 Rb1 Rb1 10_665 . 4_655 91.8(7) ?
O1 Rb1 Rb1 10_665 . 4_665 137.6(8) ?
O1 Rb1 Rb1 10_665 . 4_765 39.7(6) ?
O1 Rb1 Mn1 10_665 . 1_554 67.4(6) ?
O1 Rb1 Mn1 10_665 . . 114.8(8) ?
O1 Rb1 Mn1 10_665 . 2_654 32.5(8) ?
O1 Rb1 Mn1 10_665 . 2_655 87.7(6) ?
O1 Rb1 Mn1 10_665 . 3_664 91.3(7) ?
O1 Rb1 Mn1 10_665 . 3_665 145.7(6) ?
O1 Rb1 O2 10_665 . . 148.3(8) ?
O1 Rb1 O2 10_665 . 2_655 87.6(7) ?
O1 Rb1 O2 10_665 . 3_665 112.2(6) ?
O1 Rb1 O2 10_665 . 10_665 65.6(8) ?
O1 Rb1 O2 10_665 . 11_655 33.6(6) ?
O1 Rb1 O2 10_665 . 12_555 93.5(6) ?
O1 Rb1 O1 11_655 . 12_555 98.0(9) ?
O1 Rb1 Rb1 11_655 . 4_655 39.7(6) ?
O1 Rb1 Rb1 11_655 . 4_665 91.8(7) ?
O1 Rb1 Rb1 11_655 . 4_765 137.6(8) ?
O1 Rb1 Mn1 11_655 . 1_554 32.5(8) ?
O1 Rb1 Mn1 11_655 . . 87.7(6) ?
O1 Rb1 Mn1 11_655 . 2_654 91.3(7) ?
O1 Rb1 Mn1 11_655 . 2_655 145.7(6) ?
O1 Rb1 Mn1 11_655 . 3_664 67.4(6) ?
O1 Rb1 Mn1 11_655 . 3_665 114.8(8) ?
O1 Rb1 O2 11_655 . . 87.6(7) ?
O1 Rb1 O2 11_655 . 2_655 112.2(6) ?
O1 Rb1 O2 11_655 . 3_665 148.3(8) ?
O1 Rb1 O2 11_655 . 10_665 93.5(6) ?
O1 Rb1 O2 11_655 . 11_655 65.6(8) ?
O1 Rb1 O2 11_655 . 12_555 33.6(6) ?
O1 Rb1 Rb1 12_555 . 4_655 137.6(6) ?
O1 Rb1 Rb1 12_555 . 4_665 39.7(8) ?
O1 Rb1 Rb1 12_555 . 4_765 91.8(7) ?
O1 Rb1 Mn1 12_555 . 1_554 91.3(7) ?
O1 Rb1 Mn1 12_555 . . 145.7(8) ?
O1 Rb1 Mn1 12_555 . 2_654 67.4(8) ?
O1 Rb1 Mn1 12_555 . 2_655 114.8(7) ?
O1 Rb1 Mn1 12_555 . 3_664 32.5(7) ?
O1 Rb1 Mn1 12_555 . 3_665 87.7(8) ?
O1 Rb1 O2 12_555 . . 112.2(8) ?
O1 Rb1 O2 12_555 . 2_655 148.3(7) ?
O1 Rb1 O2 12_555 . 3_665 87.6(7) ?
O1 Rb1 O2 12_555 . 10_665 33.6(8) ?
O1 Rb1 O2 12_555 . 11_655 93.5(8) ?
O1 Rb1 O2 12_555 . 12_555 65.6(7) ?
Rb1 Rb1 Rb1 4_655 . 4_665 120.00(6) ?
Rb1 Rb1 Rb1 4_655 . 4_765 120.00(5) ?
Rb1 Rb1 Mn1 4_655 . 1_554 54.95(4) ?
Rb1 Rb1 Mn1 4_655 . . 54.95(4) ?
Rb1 Rb1 Mn1 4_655 . 2_654 106.69(3) ?
Rb1 Rb1 Mn1 4_655 . 2_655 106.69(3) ?
Rb1 Rb1 Mn1 4_655 . 3_664 106.69(3) ?
Rb1 Rb1 Mn1 4_655 . 3_665 106.69(3) ?
Rb1 Rb1 O2 4_655 . . 72.79(4) ?
Rb1 Rb1 O2 4_655 . 2_655 72.79(3) ?
Rb1 Rb1 O2 4_655 . 3_665 126.29(4) ?
Rb1 Rb1 O2 4_655 . 10_665 126.29(4) ?
Rb1 Rb1 O2 4_655 . 11_655 72.79(3) ?
Rb1 Rb1 O2 4_655 . 12_555 72.79(4) ?
Rb1 Rb1 Rb1 4_665 . 4_765 120.00(6) ?
Rb1 Rb1 Mn1 4_665 . 1_554 106.69(4) ?
Rb1 Rb1 Mn1 4_665 . . 106.69(4) ?
Rb1 Rb1 Mn1 4_665 . 2_654 106.69(4) ?
Rb1 Rb1 Mn1 4_665 . 2_655 106.69(4) ?
Rb1 Rb1 Mn1 4_665 . 3_664 54.95(3) ?
Rb1 Rb1 Mn1 4_665 . 3_665 54.95(3) ?
Rb1 Rb1 O2 4_665 . . 72.79(4) ?
Rb1 Rb1 O2 4_665 . 2_655 126.29(3) ?
Rb1 Rb1 O2 4_665 . 3_665 72.79(4) ?
Rb1 Rb1 O2 4_665 . 10_665 72.79(4) ?
Rb1 Rb1 O2 4_665 . 11_655 126.29(3) ?
Rb1 Rb1 O2 4_665 . 12_555 72.79(4) ?
Rb1 Rb1 Mn1 4_765 . 1_554 106.69(3) ?
Rb1 Rb1 Mn1 4_765 . . 106.69(3) ?
Rb1 Rb1 Mn1 4_765 . 2_654 54.95(4) ?
Rb1 Rb1 Mn1 4_765 . 2_655 54.95(4) ?
Rb1 Rb1 Mn1 4_765 . 3_664 106.69(3) ?
Rb1 Rb1 Mn1 4_765 . 3_665 106.69(3) ?
Rb1 Rb1 O2 4_765 . . 126.29(4) ?
Rb1 Rb1 O2 4_765 . 2_655 72.79(3) ?
Rb1 Rb1 O2 4_765 . 3_665 72.79(4) ?
Rb1 Rb1 O2 4_765 . 10_665 72.79(4) ?
Rb1 Rb1 O2 4_765 . 11_655 72.79(3) ?
Rb1 Rb1 O2 4_765 . 12_555 126.29(4) ?
Mn1 Rb1 Mn1 1_554 . . 109.90(7) ?
Mn1 Rb1 Mn1 1_554 . 2_654 59.65(7) ?
Mn1 Rb1 Mn1 1_554 . 2_655 146.63(3) ?
Mn1 Rb1 Mn1 1_554 . 3_664 59.65(5) ?
Mn1 Rb1 Mn1 1_554 . 3_665 146.63(4) ?
Mn1 Rb1 O2 1_554 . . 119.34(7) ?
Mn1 Rb1 O2 1_554 . 2_655 119.34(6) ?
Mn1 Rb1 O2 1_554 . 3_665 178.7627(5) ?
Mn1 Rb1 O2 1_554 . 10_665 71.33(8) ?
Mn1 Rb1 O2 1_554 . 11_655 33.92(4) ?
Mn1 Rb1 O2 1_554 . 12_555 33.92(3) ?
Mn1 Rb1 Mn1 . . 2_654 146.63(3) ?
Mn1 Rb1 Mn1 . . 2_655 59.65(7) ?
Mn1 Rb1 Mn1 . . 3_664 146.63(4) ?
Mn1 Rb1 Mn1 . . 3_665 59.65(5) ?
Mn1 Rb1 O2 . . . 33.92(3) ?
Mn1 Rb1 O2 . . 2_655 33.92(4) ?
Mn1 Rb1 O2 . . 3_665 71.33(8) ?
Mn1 Rb1 O2 . . 10_665 178.7625(5) ?
Mn1 Rb1 O2 . . 11_655 119.34(6) ?
Mn1 Rb1 O2 . . 12_555 119.34(7) ?
Mn1 Rb1 Mn1 2_654 . 2_655 109.90(7) ?
Mn1 Rb1 Mn1 2_654 . 3_664 59.65(5) ?
Mn1 Rb1 Mn1 2_654 . 3_665 146.63(4) ?
Mn1 Rb1 O2 2_654 . . 178.7627(5) ?
Mn1 Rb1 O2 2_654 . 2_655 119.34(6) ?
Mn1 Rb1 O2 2_654 . 3_665 119.34(7) ?
Mn1 Rb1 O2 2_654 . 10_665 33.92(3) ?
Mn1 Rb1 O2 2_654 . 11_655 33.92(4) ?
Mn1 Rb1 O2 2_654 . 12_555 71.33(8) ?
Mn1 Rb1 Mn1 2_655 . 3_664 146.63(4) ?
Mn1 Rb1 Mn1 2_655 . 3_665 59.65(5) ?
Mn1 Rb1 O2 2_655 . . 71.33(8) ?
Mn1 Rb1 O2 2_655 . 2_655 33.92(4) ?
Mn1 Rb1 O2 2_655 . 3_665 33.92(3) ?
Mn1 Rb1 O2 2_655 . 10_665 119.34(7) ?
Mn1 Rb1 O2 2_655 . 11_655 119.34(6) ?
Mn1 Rb1 O2 2_655 . 12_555 178.7627(5) ?
Mn1 Rb1 Mn1 3_664 . 3_665 109.90(6) ?
Mn1 Rb1 O2 3_664 . . 119.34(6) ?
Mn1 Rb1 O2 3_664 . 2_655 178.7628(4) ?
Mn1 Rb1 O2 3_664 . 3_665 119.34(6) ?
Mn1 Rb1 O2 3_664 . 10_665 33.92(4) ?
Mn1 Rb1 O2 3_664 . 11_655 71.33(6) ?
Mn1 Rb1 O2 3_664 . 12_555 33.92(4) ?
Mn1 Rb1 O2 3_665 . . 33.92(4) ?
Mn1 Rb1 O2 3_665 . 2_655 71.33(6) ?
Mn1 Rb1 O2 3_665 . 3_665 33.92(4) ?
Mn1 Rb1 O2 3_665 . 10_665 119.34(6) ?
Mn1 Rb1 O2 3_665 . 11_655 178.7627(4) ?
Mn1 Rb1 O2 3_665 . 12_555 119.34(6) ?
O2 Rb1 O2 . . 2_655 61.66(6) ?
O2 Rb1 O2 . . 3_665 61.66(7) ?
O2 Rb1 O2 . . 10_665 145.58(3) ?
O2 Rb1 O2 . . 11_655 145.58(4) ?
O2 Rb1 O2 . . 12_555 107.43(8) ?
O2 Rb1 O2 2_655 . 3_665 61.66(6) ?
O2 Rb1 O2 2_655 . 10_665 145.58(4) ?
O2 Rb1 O2 2_655 . 11_655 107.43(6) ?
O2 Rb1 O2 2_655 . 12_555 145.58(4) ?
O2 Rb1 O2 3_665 . 10_665 107.43(8) ?
O2 Rb1 O2 3_665 . 11_655 145.58(4) ?
O2 Rb1 O2 3_665 . 12_555 145.58(3) ?
O2 Rb1 O2 10_665 . 11_655 61.66(6) ?
O2 Rb1 O2 10_665 . 12_555 61.66(7) ?
O2 Rb1 O2 11_655 . 12_555 61.66(6) ?
O1 Mn1 O1 . . 4_655 68.0(15) ?
O1 Mn1 O1 . . 8_556 112.0(15) ?
O1 Mn1 O1 . . 11_656 180.0(5) ?
O1 Mn1 Rb1 . . . 47.2(7) ?
O1 Mn1 Rb1 . . 1_556 132.8(7) ?
O1 Mn1 Rb1 . . 4_655 47.2(7) ?
O1 Mn1 Rb1 . . 4_656 132.8(7) ?
O1 Mn1 O2 . . . 91.3(8) ?
O1 Mn1 O2 . . 2_655 44.9(5) ?
O1 Mn1 O2 . . 4_655 44.9(5) ?
O1 Mn1 O2 . . 5_555 91.3(8) ?
O1 Mn1 O2 . . 8_556 135.1(5) ?
O1 Mn1 O2 . . 9_656 88.7(8) ?
O1 Mn1 O2 . . 11_656 88.7(8) ?
O1 Mn1 O2 . . 12_556 135.1(5) ?
O1 Mn1 O1 4_655 . 8_556 180.0(5) ?
O1 Mn1 O1 4_655 . 11_656 112.0(15) ?
O1 Mn1 Rb1 4_655 . . 47.2(7) ?
O1 Mn1 Rb1 4_655 . 1_556 132.8(7) ?
O1 Mn1 Rb1 4_655 . 4_655 47.2(7) ?
O1 Mn1 Rb1 4_655 . 4_656 132.8(7) ?
O1 Mn1 O2 4_655 . . 44.9(5) ?
O1 Mn1 O2 4_655 . 2_655 91.3(8) ?
O1 Mn1 O2 4_655 . 4_655 91.3(8) ?
O1 Mn1 O2 4_655 . 5_555 44.9(5) ?
O1 Mn1 O2 4_655 . 8_556 88.7(8) ?
O1 Mn1 O2 4_655 . 9_656 135.1(5) ?
O1 Mn1 O2 4_655 . 11_656 135.1(5) ?
O1 Mn1 O2 4_655 . 12_556 88.7(8) ?
O1 Mn1 O1 8_556 . 11_656 68.0(15) ?
O1 Mn1 Rb1 8_556 . . 132.8(7) ?
O1 Mn1 Rb1 8_556 . 1_556 47.2(7) ?
O1 Mn1 Rb1 8_556 . 4_655 132.8(7) ?
O1 Mn1 Rb1 8_556 . 4_656 47.2(7) ?
O1 Mn1 O2 8_556 . . 135.1(5) ?
O1 Mn1 O2 8_556 . 2_655 88.7(8) ?
O1 Mn1 O2 8_556 . 4_655 88.7(8) ?
O1 Mn1 O2 8_556 . 5_555 135.1(5) ?
O1 Mn1 O2 8_556 . 8_556 91.3(8) ?
O1 Mn1 O2 8_556 . 9_656 44.9(5) ?
O1 Mn1 O2 8_556 . 11_656 44.9(5) ?
O1 Mn1 O2 8_556 . 12_556 91.3(8) ?
O1 Mn1 Rb1 11_656 . . 132.8(7) ?
O1 Mn1 Rb1 11_656 . 1_556 47.2(7) ?
O1 Mn1 Rb1 11_656 . 4_655 132.8(7) ?
O1 Mn1 Rb1 11_656 . 4_656 47.2(7) ?
O1 Mn1 O2 11_656 . . 88.7(8) ?
O1 Mn1 O2 11_656 . 2_655 135.1(5) ?
O1 Mn1 O2 11_656 . 4_655 135.1(5) ?
O1 Mn1 O2 11_656 . 5_555 88.7(8) ?
O1 Mn1 O2 11_656 . 8_556 44.9(5) ?
O1 Mn1 O2 11_656 . 9_656 91.3(8) ?
O1 Mn1 O2 11_656 . 11_656 91.3(8) ?
O1 Mn1 O2 11_656 . 12_556 44.9(5) ?
Rb1 Mn1 Rb1 . . 1_556 109.90(7) ?
Rb1 Mn1 Rb1 . . 4_655 70.10(7) ?
Rb1 Mn1 Rb1 . . 4_656 180.0(5) ?
Rb1 Mn1 O2 . . . 45.35(3) ?
Rb1 Mn1 O2 . . 2_655 45.35(2) ?
Rb1 Mn1 O2 . . 4_655 91.45(6) ?
Rb1 Mn1 O2 . . 5_555 91.45(6) ?
Rb1 Mn1 O2 . . 8_556 134.65(2) ?
Rb1 Mn1 O2 . . 9_656 134.65(3) ?
Rb1 Mn1 O2 . . 11_656 88.55(6) ?
Rb1 Mn1 O2 . . 12_556 88.55(6) ?
Rb1 Mn1 Rb1 1_556 . 4_655 180.0(5) ?
Rb1 Mn1 Rb1 1_556 . 4_656 70.10(7) ?
Rb1 Mn1 O2 1_556 . . 88.55(6) ?
Rb1 Mn1 O2 1_556 . 2_655 88.55(6) ?
Rb1 Mn1 O2 1_556 . 4_655 134.65(3) ?
Rb1 Mn1 O2 1_556 . 5_555 134.65(2) ?
Rb1 Mn1 O2 1_556 . 8_556 91.45(6) ?
Rb1 Mn1 O2 1_556 . 9_656 91.45(6) ?
Rb1 Mn1 O2 1_556 . 11_656 45.35(2) ?
Rb1 Mn1 O2 1_556 . 12_556 45.35(3) ?
Rb1 Mn1 Rb1 4_655 . 4_656 109.90(7) ?
Rb1 Mn1 O2 4_655 . . 91.45(6) ?
Rb1 Mn1 O2 4_655 . 2_655 91.45(6) ?
Rb1 Mn1 O2 4_655 . 4_655 45.35(3) ?
Rb1 Mn1 O2 4_655 . 5_555 45.35(2) ?
Rb1 Mn1 O2 4_655 . 8_556 88.55(6) ?
Rb1 Mn1 O2 4_655 . 9_656 88.55(6) ?
Rb1 Mn1 O2 4_655 . 11_656 134.65(2) ?
Rb1 Mn1 O2 4_655 . 12_556 134.65(3) ?
Rb1 Mn1 O2 4_656 . . 134.65(3) ?
Rb1 Mn1 O2 4_656 . 2_655 134.65(2) ?
Rb1 Mn1 O2 4_656 . 4_655 88.55(6) ?
Rb1 Mn1 O2 4_656 . 5_555 88.55(6) ?
Rb1 Mn1 O2 4_656 . 8_556 45.35(2) ?
Rb1 Mn1 O2 4_656 . 9_656 45.35(3) ?
Rb1 Mn1 O2 4_656 . 11_656 91.45(6) ?
Rb1 Mn1 O2 4_656 . 12_556 91.45(6) ?
O2 Mn1 O2 . . 2_655 81.60(5) ?
O2 Mn1 O2 . . 4_655 131.11(5) ?
O2 Mn1 O2 . . 5_555 78.68(6) ?
O2 Mn1 O2 . . 8_556 98.40(5) ?
O2 Mn1 O2 . . 9_656 180.0(5) ?
O2 Mn1 O2 . . 11_656 101.32(6) ?
O2 Mn1 O2 . . 12_556 48.89(5) ?
O2 Mn1 O2 2_655 . 4_655 78.68(6) ?
O2 Mn1 O2 2_655 . 5_555 131.11(6) ?
O2 Mn1 O2 2_655 . 8_556 180.0(5) ?
O2 Mn1 O2 2_655 . 9_656 98.40(5) ?
O2 Mn1 O2 2_655 . 11_656 48.89(6) ?
O2 Mn1 O2 2_655 . 12_556 101.32(6) ?
O2 Mn1 O2 4_655 . 5_555 81.60(5) ?
O2 Mn1 O2 4_655 . 8_556 101.32(6) ?
O2 Mn1 O2 4_655 . 9_656 48.89(5) ?
O2 Mn1 O2 4_655 . 11_656 98.40(5) ?
O2 Mn1 O2 4_655 . 12_556 180.0(5) ?
O2 Mn1 O2 5_555 . 8_556 48.89(6) ?
O2 Mn1 O2 5_555 . 9_656 101.32(6) ?
O2 Mn1 O2 5_555 . 11_656 180.0(5) ?
O2 Mn1 O2 5_555 . 12_556 98.40(5) ?
O2 Mn1 O2 8_556 . 9_656 81.60(5) ?
O2 Mn1 O2 8_556 . 11_656 131.11(6) ?
O2 Mn1 O2 8_556 . 12_556 78.68(6) ?
O2 Mn1 O2 9_656 . 11_656 78.68(6) ?
O2 Mn1 O2 9_656 . 12_556 131.11(5) ?
O2 Mn1 O2 11_656 . 12_556 81.60(5) ?
O1 O2 O1 3_665 . 4_655 108.1(18) ?
O1 O2 Rb1 3_665 . . 76.0(14) ?
O1 O2 Mn1 3_665 . . 172.9(13) ?
O1 O2 Mn1 3_665 . 3_665 64.8(12) ?
O1 O2 Rb1 4_655 . . 76.0(11) ?
O1 O2 Mn1 4_655 . . 64.8(13) ?
O1 O2 Mn1 4_655 . 3_665 172.9(13) ?
Rb1 O2 Mn1 . . . 100.73(4) ?
Rb1 O2 Mn1 . . 3_665 100.73(6) ?
Mn1 O2 Mn1 . . 3_665 122.25(5) ?

loop_
_geom_bond_atom_site_label_1
_geom_bond_atom_site_label_2
_geom_bond_site_symmetry_1
_geom_bond_site_symmetry_2
_geom_bond_distance
_geom_bond_publ_flag
C1 C1 . 5_555 1.34(4) ?
C1 C1 . 6_555 1.34(6) ?
C1 O1 . 1_455 1.40(7) ?
O1 Rb1 . . 2.94(3) ?
O1 Rb1 . 4_655 2.94(3) ?
O1 Mn1 . . 2.15(4) ?
O1 O2 . 2_655 1.68(2) ?
O1 O2 . 4_655 1.68(2) ?
Rb1 Rb1 . 4_655 4.533(9) ?
Rb1 Rb1 . 4_665 4.533(3) ?
Rb1 Rb1 . 4_765 4.533(9) ?
Rb1 Mn1 . 1_554 3.946(6) ?
Rb1 Mn1 . . 3.946(6) ?
Rb1 Mn1 . 2_654 3.946(6) ?
Rb1 Mn1 . 2_655 3.946(6) ?
Rb1 Mn1 . 3_664 3.946(5) ?
Rb1 Mn1 . 3_665 3.946(5) ?
Rb1 O2 . . 2.857(4) ?
Rb1 O2 . 2_655 2.857(4) ?
Rb1 O2 . 3_665 2.857(4) ?
Rb1 O2 . 10_665 2.857(4) ?
Rb1 O2 . 11_655 2.857(4) ?
Rb1 O2 . 12_555 2.857(4) ?
Mn1 O2 . . 2.2414(19) ?
Mn1 O2 . 2_655 2.241(4) ?
Mn1 O2 . 4_655 2.2414(19) ?
Mn1 O2 . 5_555 2.241(4) ?
Mn1 O2 . 8_556 2.241(4) ?
Mn1 O2 . 9_656 2.2414(19) ?
Mn1 O2 . 11_656 2.241(4) ?
Mn1 O2 . 12_556 2.2414(19) ?

loop_
_geom_hbond_atom_site_label_D
_geom_hbond_atom_site_label_H
_geom_hbond_atom_site_label_A
_geom_hbond_site_symmetry_D
_geom_hbond_site_symmetry_H
_geom_hbond_site_symmetry_A
_geom_hbond_distance_DH
_geom_hbond_distance_HA
_geom_hbond_distance_DA
_geom_hbond_angle_DHA
_geom_hbond_publ_flag
? ? ? ? ? ? ? ? ? ? ?

loop_
_geom_torsion_atom_site_label_1
_geom_torsion_atom_site_label_2
_geom_torsion_atom_site_label_3
_geom_torsion_atom_site_label_4
_geom_torsion_site_symmetry_1
_geom_torsion_site_symmetry_2
_geom_torsion_site_symmetry_3
_geom_torsion_site_symmetry_4
_geom_torsion
_geom_torsion_publ_flag
? ? ? ? ? ? ? ? ? ?

loop_
_restr_angle_atom_site_label_1
_restr_angle_site_symmetry_1
_restr_angle_atom_site_label_2
_restr_angle_site_symmetry_2
_restr_angle_atom_site_label_3
_restr_angle_site_symmetry_3
_restr_angle_target
_restr_angle_target_weight_param
? ? ? ? ? ? ? ?

loop_
_restr_distance_atom_site_label_1
_restr_distance_site_symmetry_1
_restr_distance_atom_site_label_2
_restr_distance_site_symmetry_2
_restr_distance_target
_restr_distance_target_weight_param
? ? ? ? ? ?

loop_
_restr_equal_angle_atom_site_label_1
_restr_equal_angle_site_symmetry_1
_restr_equal_angle_atom_site_label_2
_restr_equal_angle_site_symmetry_2
_restr_equal_angle_atom_site_label_3
_restr_equal_angle_site_symmetry_3
_restr_equal_angle_class_class_id
_restr_equal_angle_class_target_weight_param
? ? ? ? ? ? ? ?

loop_
_restr_equal_distance_atom_site_label_1
_restr_equal_distance_site_symmetry_1
_restr_equal_distance_atom_site_label_2
_restr_equal_distance_site_symmetry_2
_restr_equal_distance_class_class_id
_restr_equal_distance_class_target_weight_param
? ? ? ? ? ?

loop_
_restr_equal_torsion_atom_site_label_1
_restr_equal_torsion_site_symmetry_1
_restr_equal_torsion_atom_site_label_2
_restr_equal_torsion_site_symmetry_2
_restr_equal_torsion_atom_site_label_3
_restr_equal_torsion_site_symmetry_3
_restr_equal_torsion_atom_site_label_4
_restr_equal_torsion_site_symmetry_4
_restr_equal_torsion_class_class_id
_restr_equal_torsion_class_target_weight_param
? ? ? ? ? ? ? ? ? ?

loop_
_restr_torsion_atom_site_label_1
_restr_torsion_site_symmetry_1
_restr_torsion_atom_site_label_2
_restr_torsion_site_symmetry_2
_restr_torsion_atom_site_label_3
_restr_torsion_site_symmetry_3
_restr_torsion_atom_site_label_4
_restr_torsion_site_symmetry_4
_restr_torsion_angle_target
_restr_torsion_weight_param
? ? ? ? ? ? ? ? ? ?

loop_
_jana_atom_site_adp_c_label
_jana_atom_site_adp_c_type_symbol
_jana_atom_site_adp_c_111
_jana_atom_site_adp_c_112
_jana_atom_site_adp_c_113
_jana_atom_site_adp_c_122
_jana_atom_site_adp_c_123
_jana_atom_site_adp_c_133
_jana_atom_site_adp_c_222
_jana_atom_site_adp_c_223
_jana_atom_site_adp_c_233
_jana_atom_site_adp_c_333
? ? ? ? ? ? ? ? ? ? ? ?

loop_
_jana_atom_site_adp_d_label
_jana_atom_site_adp_d_type_symbol
_jana_atom_site_adp_d_1111
_jana_atom_site_adp_d_1112
_jana_atom_site_adp_d_1113
_jana_atom_site_adp_d_1122
_jana_atom_site_adp_d_1123
_jana_atom_site_adp_d_1133
_jana_atom_site_adp_d_1222
_jana_atom_site_adp_d_1223
_jana_atom_site_adp_d_1233
_jana_atom_site_adp_d_1333
_jana_atom_site_adp_d_2222
_jana_atom_site_adp_d_2223
_jana_atom_site_adp_d_2233
_jana_atom_site_adp_d_2333
_jana_atom_site_adp_d_3333
? ? ? ? ? ? ? ? ? ? ? ? ? ? ? ? ?

loop_
_jana_atom_site_adp_e_label
_jana_atom_site_adp_e_type_symbol
_jana_atom_site_adp_e_11111
_jana_atom_site_adp_e_11112
_jana_atom_site_adp_e_11113
_jana_atom_site_adp_e_11122
_jana_atom_site_adp_e_11123
_jana_atom_site_adp_e_11133
_jana_atom_site_adp_e_11222
_jana_atom_site_adp_e_11223
_jana_atom_site_adp_e_11233
_jana_atom_site_adp_e_11333
_jana_atom_site_adp_e_12222
_jana_atom_site_adp_e_12223
_jana_atom_site_adp_e_12233
_jana_atom_site_adp_e_12333
_jana_atom_site_adp_e_13333
_jana_atom_site_adp_e_22222
_jana_atom_site_adp_e_22223
_jana_atom_site_adp_e_22233
_jana_atom_site_adp_e_22333
_jana_atom_site_adp_e_23333
_jana_atom_site_adp_e_33333
? ? ? ? ? ? ? ? ? ? ? ? ? ? ? ? ? ? ? ? ? ? ?

loop_
_jana_atom_site_adp_f_label
_jana_atom_site_adp_f_type_symbol
_jana_atom_site_adp_f_111111
_jana_atom_site_adp_f_111112
_jana_atom_site_adp_f_111113
_jana_atom_site_adp_f_111122
_jana_atom_site_adp_f_111123
_jana_atom_site_adp_f_111133
_jana_atom_site_adp_f_111222
_jana_atom_site_adp_f_111223
_jana_atom_site_adp_f_111233
_jana_atom_site_adp_f_111333
_jana_atom_site_adp_f_112222
_jana_atom_site_adp_f_112223
_jana_atom_site_adp_f_112233
_jana_atom_site_adp_f_112333
_jana_atom_site_adp_f_113333
_jana_atom_site_adp_f_122222
_jana_atom_site_adp_f_122223
_jana_atom_site_adp_f_122233
_jana_atom_site_adp_f_122333
_jana_atom_site_adp_f_123333
_jana_atom_site_adp_f_133333
_jana_atom_site_adp_f_222222
_jana_atom_site_adp_f_222223
_jana_atom_site_adp_f_222233
_jana_atom_site_adp_f_222333
_jana_atom_site_adp_f_223333
_jana_atom_site_adp_f_233333
_jana_atom_site_adp_f_333333
? ? ? ? ? ? ? ? ? ? ? ? ? ? ? ? ? ? ? ? ? ? ? ? ? ? ? ? ? ?
